data_7700142
loop_
_publ_author_name
'Liang, Xing'
'Jiang, Jinzhang'
'Xue, Xingyong'
'Huang, Ling'
'Ding, Xuanxuan'
'Nong, Dongmei'
'Chen, Hailan'
'Pan, Lixia'
'Ma, Zhen'

_publ_section_title
;
 Synthesis, characterization, photoluminescence, anti-tumor activity, DFT
 calculations and molecular docking with proteins of zinc(ii) halogen
 substituted terpyridine compounds.
;
_journal_issue 28
_journal_name_full 'Dalton transactions (Cambridge, England : 2003)'
_journal_page_first 10488
_journal_page_last 10504
_journal_paper_doi 10.1039/c8dt04924f
_journal_volume 48
_journal_year 2019
_chemical_formula_moiety 'C21 H14 Br3 N3 Zn'
_chemical_formula_sum 'C21 H14 Br3 N3 Zn'
_chemical_formula_weight 613.45
_space_group_crystal_system monoclinic
_space_group_IT_number 14
_space_group_name_Hall '-P 2yn'
_space_group_name_H-M_alt 'P 1 21/n 1'
_symmetry_space_group_name_Hall '-P 2yn'
_symmetry_space_group_name_H-M 'P 1 21/n 1'
_atom_sites_solution_hydrogens geom
_audit_creation_method SHELXL-2016/6
_audit_update_record
;
2018-08-16 deposited with the CCDC.    2019-06-03 downloaded from the CCDC.
;
_cell_angle_alpha 90
_cell_angle_beta 103.49(3)
_cell_angle_gamma 90
_cell_formula_units_Z 4
_cell_length_a 9.0757(18)
_cell_length_b 15.534(3)
_cell_length_c 14.621(3)
_cell_measurement_reflns_used 12723
_cell_measurement_temperature 298(2)
_cell_measurement_theta_max 29.514
_cell_measurement_theta_min 2.865
_cell_volume 2004.4(7)
_computing_cell_refinement 'CrysAlisPro 1.171.39.27b (Rigaku OD, 2015)'
_computing_data_collection 'CrysAlisPro 1.171.39.27b (Rigaku OD, 2015)'
_computing_data_reduction 'CrysAlisPro 1.171.39.27b (Rigaku OD, 2015)'
_computing_molecular_graphics 'Mercury (Macrae et al., 2008)'
_computing_publication_material 'SHELXL2016 and PLATON (Spek, 2009)'
_computing_structure_refinement 'SHELXL2016 (Sheldrick, 2016)'
_computing_structure_solution 'SHELXS-97 (Sheldrick, 2008)'
_diffrn_ambient_temperature 298(2)
_diffrn_detector_area_resol_mean 10.3818
_diffrn_measured_fraction_theta_full 0.998
_diffrn_measured_fraction_theta_max 0.858
_diffrn_measurement_device_type 'SuperNova, Dual, Cu at zero, Atlas'
_diffrn_measurement_method '\w scans'
_diffrn_radiation_type MoK\a
_diffrn_radiation_wavelength 0.71073
_diffrn_reflns_av_R_equivalents 0.0371
_diffrn_reflns_av_unetI/netI 0.0493
_diffrn_reflns_Laue_measured_fraction_full 0.998
_diffrn_reflns_Laue_measured_fraction_max 0.858
_diffrn_reflns_limit_h_max 10
_diffrn_reflns_limit_h_min -12
_diffrn_reflns_limit_k_max 21
_diffrn_reflns_limit_k_min -17
_diffrn_reflns_limit_l_max 15
_diffrn_reflns_limit_l_min -19
_diffrn_reflns_number 12723
_diffrn_reflns_point_group_measured_fraction_full 0.998
_diffrn_reflns_point_group_measured_fraction_max 0.858
_diffrn_reflns_theta_full 25.242
_diffrn_reflns_theta_max 29.514
_diffrn_reflns_theta_min 2.865
_diffrn_source 'SuperNova (Mo) X-ray Source'
_exptl_absorpt_coefficient_mu 7.218
_exptl_absorpt_correction_T_max 1.00000
_exptl_absorpt_correction_T_min 0.26762
_exptl_absorpt_correction_type multi-scan
_exptl_absorpt_process_details
;
CrysAlisPro 1.171.39.27b (Rigaku Oxford Diffraction, 2015)
Empirical absorption correction using spherical harmonics,
 implemented in SCALE3 ABSPACK scaling algorithm.
;
_exptl_crystal_colour Colorless
_exptl_crystal_density_diffrn 2.033
_exptl_crystal_description Prism
_exptl_crystal_F_000 1184
_exptl_crystal_size_max 0.33
_exptl_crystal_size_mid 0.13
_exptl_crystal_size_min 0.05
_refine_diff_density_max 0.859
_refine_diff_density_min -0.569
_refine_diff_density_rms 0.109
_refine_ls_extinction_method none
_refine_ls_goodness_of_fit_ref 1.003
_refine_ls_hydrogen_treatment constr
_refine_ls_matrix_type full
_refine_ls_number_parameters 253
_refine_ls_number_reflns 4800
_refine_ls_number_restraints 0
_refine_ls_restrained_S_all 1.003
_refine_ls_R_factor_all 0.0756
_refine_ls_R_factor_gt 0.0392
_refine_ls_shift/su_max 0.000
_refine_ls_shift/su_mean 0.000
_refine_ls_structure_factor_coef Fsqd
_refine_ls_weighting_details 'w=1/[\s^2^(Fo^2^)+(0.0355P)^2^+1.2552P] where P=(Fo^2^+2Fc^2^)/3'
_refine_ls_weighting_scheme calc
_refine_ls_wR_factor_gt 0.0750
_refine_ls_wR_factor_ref 0.0883
_reflns_Friedel_coverage 0.000
_reflns_number_gt 3288
_reflns_number_total 4800
_reflns_threshold_expression 'I > 2\s(I)'
_cod_data_source_file c8dt04924f2.cif
_cod_data_source_block D_CCDC3
_cod_depositor_comments 'Adding full bibliography for 7700139--7700145.cif.'
_cod_database_code 7700142
_shelx_shelxl_version_number 2016/6
_shelx_space_group_comment
;
The symmetry employed for this shelxl refinement is uniquely defined
by the following loop, which should always be used as a source of
symmetry information in preference to the above space-group names.
They are only intended as comments.
;

loop_
_space_group_symop_operation_xyz
'x, y, z'
'-x+1/2, y+1/2, -z+1/2'
'-x, -y, -z'
'x-1/2, -y-1/2, z-1/2'

loop_
_atom_site_label
_atom_site_type_symbol
_atom_site_fract_x
_atom_site_fract_y
_atom_site_fract_z
_atom_site_U_iso_or_equiv
_atom_site_adp_type
_atom_site_occupancy
_atom_site_site_symmetry_order
_atom_site_calc_flag
_atom_site_refinement_flags_posn
_atom_site_refinement_flags_adp
Zn1 Zn 0.24726(5) 0.16917(3) 0.10592(3) 0.03741(13) Uani 1 1 d . .
Br1 Br 0.24529(6) 0.23132(3) -0.04406(3) 0.05472(15) Uani 1 1 d . .
Br2 Br 0.49428(5) 0.17323(4) 0.21018(3) 0.05501(15) Uani 1 1 d . .
Br3 Br -0.34733(5) -0.14245(3) 0.58807(3) 0.04551(13) Uani 1 1 d . .
N1 N 0.1364(4) 0.2741(2) 0.1670(2) 0.0392(8) Uani 1 1 d . .
N2 N 0.0895(3) 0.1087(2) 0.1708(2) 0.0328(7) Uani 1 1 d . .
N3 N 0.2331(4) 0.0339(2) 0.0595(2) 0.0392(8) Uani 1 1 d . .
C1 C 0.1611(5) 0.3583(3) 0.1578(3) 0.0453(10) Uani 1 1 d . .
H1A H 0.225663 0.375466 0.120257 0.054 Uiso 1 1 calc R U
C2 C 0.0943(5) 0.4204(3) 0.2018(3) 0.0474(11) Uani 1 1 d . .
H2A H 0.113611 0.478404 0.194159 0.057 Uiso 1 1 calc R U
C3 C -0.0010(5) 0.3955(3) 0.2570(3) 0.0474(11) Uani 1 1 d . .
H3A H -0.047464 0.436422 0.287278 0.057 Uiso 1 1 calc R U
C4 C -0.0271(5) 0.3091(3) 0.2673(3) 0.0455(10) Uani 1 1 d . .
H4A H -0.091843 0.290771 0.304165 0.055 Uiso 1 1 calc R U
C5 C 0.0448(4) 0.2500(2) 0.2216(2) 0.0333(9) Uani 1 1 d . .
C6 C 0.0237(4) 0.1556(2) 0.2275(3) 0.0336(9) Uani 1 1 d . .
C7 C -0.0527(4) 0.1159(3) 0.2878(3) 0.0357(9) Uani 1 1 d . .
H7A H -0.097800 0.149092 0.326689 0.043 Uiso 1 1 calc R U
C8 C -0.0622(4) 0.0267(2) 0.2903(3) 0.0350(9) Uani 1 1 d . .
C9 C 0.0009(4) -0.0199(3) 0.2270(3) 0.0355(9) Uani 1 1 d . .
H9A H -0.007436 -0.079520 0.224260 0.043 Uiso 1 1 calc R U
C10 C 0.0758(4) 0.0231(3) 0.1685(2) 0.0338(9) Uani 1 1 d . .
C11 C 0.1484(4) -0.0193(3) 0.0992(2) 0.0337(9) Uani 1 1 d . .
C12 C 0.1306(5) -0.1050(3) 0.0748(3) 0.0416(10) Uani 1 1 d . .
H12A H 0.071267 -0.140721 0.102645 0.050 Uiso 1 1 calc R U
C13 C 0.2016(5) -0.1370(3) 0.0087(3) 0.0506(11) Uani 1 1 d . .
H13A H 0.191195 -0.194675 -0.008546 0.061 Uiso 1 1 calc R U
C14 C 0.2885(5) -0.0827(3) -0.0320(3) 0.0521(12) Uani 1 1 d . .
H14A H 0.337272 -0.103048 -0.077102 0.062 Uiso 1 1 calc R U
C15 C 0.3012(5) 0.0014(3) -0.0045(3) 0.0464(11) Uani 1 1 d . .
H15A H 0.360175 0.037948 -0.031672 0.056 Uiso 1 1 calc R U
C16 C -0.1316(4) -0.0159(2) 0.3607(3) 0.0345(9) Uani 1 1 d . .
C17 C -0.0897(5) -0.0983(3) 0.3927(3) 0.0452(11) Uani 1 1 d . .
H17A H -0.019664 -0.128260 0.367538 0.054 Uiso 1 1 calc R U
C18 C -0.1496(5) -0.1369(3) 0.4609(3) 0.0438(10) Uani 1 1 d . .
H18A H -0.118763 -0.191723 0.482799 0.053 Uiso 1 1 calc R U
C19 C -0.2564(4) -0.0924(2) 0.4964(3) 0.0340(9) Uani 1 1 d . .
C20 C -0.2997(4) -0.0102(2) 0.4654(3) 0.0360(9) Uani 1 1 d . .
H20A H -0.370468 0.019504 0.490138 0.043 Uiso 1 1 calc R U
C21 C -0.2379(4) 0.0277(2) 0.3979(3) 0.0350(9) Uani 1 1 d . .
H21A H -0.267660 0.082907 0.376883 0.042 Uiso 1 1 calc R U

loop_
_atom_site_aniso_label
_atom_site_aniso_U_11
_atom_site_aniso_U_22
_atom_site_aniso_U_33
_atom_site_aniso_U_23
_atom_site_aniso_U_13
_atom_site_aniso_U_12
Zn1 0.0367(3) 0.0432(3) 0.0363(2) 0.0062(2) 0.01642(19) -0.0023(2)
Br1 0.0665(3) 0.0607(3) 0.0433(2) 0.0167(2) 0.0257(2) 0.0020(2)
Br2 0.0415(3) 0.0816(4) 0.0419(2) 0.0046(2) 0.00961(18) -0.0023(2)
Br3 0.0510(3) 0.0444(3) 0.0491(3) 0.01049(19) 0.0277(2) 0.0011(2)
N1 0.039(2) 0.039(2) 0.0408(18) 0.0067(15) 0.0131(15) -0.0019(15)
N2 0.0348(18) 0.0344(18) 0.0325(16) 0.0025(14) 0.0147(13) -0.0013(14)
N3 0.038(2) 0.045(2) 0.0387(18) 0.0010(16) 0.0167(15) 0.0007(16)
C1 0.046(3) 0.040(3) 0.051(3) 0.009(2) 0.013(2) -0.005(2)
C2 0.057(3) 0.031(2) 0.052(3) 0.006(2) 0.006(2) -0.007(2)
C3 0.059(3) 0.037(3) 0.046(2) -0.002(2) 0.010(2) 0.004(2)
C4 0.055(3) 0.040(3) 0.048(2) 0.005(2) 0.025(2) 0.002(2)
C5 0.035(2) 0.033(2) 0.0328(19) 0.0027(17) 0.0100(16) -0.0009(17)
C6 0.033(2) 0.034(2) 0.036(2) 0.0035(17) 0.0129(16) 0.0000(16)
C7 0.037(2) 0.037(2) 0.036(2) -0.0030(18) 0.0158(17) -0.0024(18)
C8 0.032(2) 0.035(2) 0.040(2) 0.0031(18) 0.0134(16) -0.0010(17)
C9 0.036(2) 0.030(2) 0.044(2) 0.0032(18) 0.0164(17) 0.0011(17)
C10 0.032(2) 0.035(2) 0.035(2) -0.0003(17) 0.0097(16) -0.0006(17)
C11 0.030(2) 0.040(2) 0.0322(19) 0.0011(17) 0.0100(15) 0.0009(17)
C12 0.046(3) 0.041(3) 0.040(2) 0.0000(19) 0.0144(18) -0.003(2)
C13 0.061(3) 0.045(3) 0.047(3) -0.009(2) 0.015(2) 0.009(2)
C14 0.051(3) 0.063(3) 0.047(3) -0.007(2) 0.023(2) 0.009(2)
C15 0.045(3) 0.058(3) 0.042(2) -0.003(2) 0.0228(19) 0.004(2)
C16 0.036(2) 0.033(2) 0.038(2) -0.0005(17) 0.0159(17) -0.0020(17)
C17 0.046(3) 0.038(2) 0.062(3) 0.006(2) 0.034(2) 0.007(2)
C18 0.042(2) 0.034(2) 0.062(3) 0.012(2) 0.027(2) 0.0077(19)
C19 0.034(2) 0.036(2) 0.0349(19) 0.0056(17) 0.0138(16) -0.0049(17)
C20 0.037(2) 0.036(2) 0.040(2) 0.0004(18) 0.0195(17) 0.0009(17)
C21 0.040(2) 0.028(2) 0.040(2) 0.0047(17) 0.0158(17) 0.0015(17)

loop_
_atom_type_symbol
_atom_type_description
_atom_type_scat_dispersion_real
_atom_type_scat_dispersion_imag
_atom_type_scat_source
C C 0.0033 0.0016 'International Tables Vol C Tables 4.2.6.8 and 6.1.1.4'
H H 0.0000 0.0000 'International Tables Vol C Tables 4.2.6.8 and 6.1.1.4'
N N 0.0061 0.0033 'International Tables Vol C Tables 4.2.6.8 and 6.1.1.4'
Zn Zn 0.2839 1.4301 'International Tables Vol C Tables 4.2.6.8 and 6.1.1.4'
Br Br -0.2901 2.4595 'International Tables Vol C Tables 4.2.6.8 and 6.1.1.4'

loop_
_geom_angle_atom_site_label_1
_geom_angle_atom_site_label_2
_geom_angle_atom_site_label_3
_geom_angle
N2 Zn1 N3 73.61(12)
N2 Zn1 N1 74.11(12)
N3 Zn1 N1 145.97(12)
N2 Zn1 Br1 136.86(9)
N3 Zn1 Br1 96.60(8)
N1 Zn1 Br1 99.56(8)
N2 Zn1 Br2 110.93(9)
N3 Zn1 Br2 101.50(9)
N1 Zn1 Br2 99.77(9)
Br1 Zn1 Br2 112.19(3)
C5 N1 C1 118.5(4)
C5 N1 Zn1 116.2(3)
C1 N1 Zn1 125.2(3)
C10 N2 C6 120.2(3)
C10 N2 Zn1 120.0(2)
C6 N2 Zn1 118.8(2)
C15 N3 C11 118.3(4)
C15 N3 Zn1 125.0(3)
C11 N3 Zn1 116.7(2)
N1 C1 C2 122.3(4)
N1 C1 H1A 118.8
C2 C1 H1A 118.8
C3 C2 C1 119.1(4)
C3 C2 H2A 120.5
C1 C2 H2A 120.5
C2 C3 C4 119.2(4)
C2 C3 H3A 120.4
C4 C3 H3A 120.4
C3 C4 C5 118.8(4)
C3 C4 H4A 120.6
C5 C4 H4A 120.6
N1 C5 C4 122.1(4)
N1 C5 C6 114.8(3)
C4 C5 C6 123.1(3)
N2 C6 C7 120.8(3)
N2 C6 C5 114.7(3)
C7 C6 C5 124.5(3)
C6 C7 C8 120.2(3)
C6 C7 H7A 119.9
C8 C7 H7A 119.9
C7 C8 C9 117.4(3)
C7 C8 C16 120.2(3)
C9 C8 C16 122.3(3)
C10 C9 C8 119.7(4)
C10 C9 H9A 120.1
C8 C9 H9A 120.1
N2 C10 C9 121.5(3)
N2 C10 C11 113.9(3)
C9 C10 C11 124.6(3)
N3 C11 C12 121.6(3)
N3 C11 C10 114.2(3)
C12 C11 C10 124.2(3)
C13 C12 C11 119.0(4)
C13 C12 H12A 120.5
C11 C12 H12A 120.5
C12 C13 C14 119.5(4)
C12 C13 H13A 120.2
C14 C13 H13A 120.2
C15 C14 C13 118.3(4)
C15 C14 H14A 120.8
C13 C14 H14A 120.8
N3 C15 C14 123.2(4)
N3 C15 H15A 118.4
C14 C15 H15A 118.4
C17 C16 C21 118.7(3)
C17 C16 C8 121.3(3)
C21 C16 C8 120.0(3)
C18 C17 C16 121.5(4)
C18 C17 H17A 119.3
C16 C17 H17A 119.3
C17 C18 C19 118.8(4)
C17 C18 H18A 120.6
C19 C18 H18A 120.6
C20 C19 C18 120.6(3)
C20 C19 Br3 118.2(3)
C18 C19 Br3 121.2(3)
C21 C20 C19 119.9(3)
C21 C20 H20A 120.1
C19 C20 H20A 120.1
C20 C21 C16 120.6(4)
C20 C21 H21A 119.7
C16 C21 H21A 119.7

loop_
_geom_bond_atom_site_label_1
_geom_bond_atom_site_label_2
_geom_bond_distance
Zn1 N2 2.113(3)
Zn1 N3 2.203(3)
Zn1 N1 2.210(3)
Zn1 Br1 2.3923(7)
Zn1 Br2 2.3997(10)
Br3 C19 1.898(3)
N1 C5 1.334(5)
N1 C1 1.340(5)
N2 C10 1.335(5)
N2 C6 1.343(5)
N3 C15 1.334(5)
N3 C11 1.349(5)
C1 C2 1.376(6)
C1 H1A 0.9300
C2 C3 1.370(6)
C2 H2A 0.9300
C3 C4 1.377(6)
C3 H3A 0.9300
C4 C5 1.385(5)
C4 H4A 0.9300
C5 C6 1.484(5)
C6 C7 1.387(5)
C7 C8 1.389(5)
C7 H7A 0.9300
C8 C9 1.399(5)
C8 C16 1.482(5)
C9 C10 1.382(5)
C9 H9A 0.9300
C10 C11 1.486(5)
C11 C12 1.378(6)
C12 C13 1.374(6)
C12 H12A 0.9300
C13 C14 1.380(6)
C13 H13A 0.9300
C14 C15 1.365(6)
C14 H14A 0.9300
C15 H15A 0.9300
C16 C17 1.384(5)
C16 C21 1.389(5)
C17 C18 1.380(5)
C17 H17A 0.9300
C18 C19 1.385(5)
C18 H18A 0.9300
C19 C20 1.381(5)
C20 C21 1.376(5)
C20 H20A 0.9300
C21 H21A 0.9300

loop_
_geom_torsion_atom_site_label_1
_geom_torsion_atom_site_label_2
_geom_torsion_atom_site_label_3
_geom_torsion_atom_site_label_4
_geom_torsion
C5 N1 C1 C2 -0.6(6)
Zn1 N1 C1 C2 -176.5(3)
N1 C1 C2 C3 -0.1(7)
C1 C2 C3 C4 0.2(6)
C2 C3 C4 C5 0.4(6)
C1 N1 C5 C4 1.2(6)
Zn1 N1 C5 C4 177.4(3)
C1 N1 C5 C6 179.8(4)
Zn1 N1 C5 C6 -4.0(4)
C3 C4 C5 N1 -1.1(6)
C3 C4 C5 C6 -179.6(4)
C10 N2 C6 C7 3.2(6)
Zn1 N2 C6 C7 -165.2(3)
C10 N2 C6 C5 -178.7(3)
Zn1 N2 C6 C5 12.9(4)
N1 C5 C6 N2 -5.4(5)
C4 C5 C6 N2 173.2(4)
N1 C5 C6 C7 172.6(4)
C4 C5 C6 C7 -8.8(6)
N2 C6 C7 C8 0.1(6)
C5 C6 C7 C8 -177.9(4)
C6 C7 C8 C9 -3.2(6)
C6 C7 C8 C16 174.4(4)
C7 C8 C9 C10 3.2(6)
C16 C8 C9 C10 -174.4(4)
C6 N2 C10 C9 -3.2(6)
Zn1 N2 C10 C9 165.1(3)
C6 N2 C10 C11 177.3(3)
Zn1 N2 C10 C11 -14.4(4)
C8 C9 C10 N2 -0.1(6)
C8 C9 C10 C11 179.4(4)
C15 N3 C11 C12 -0.4(6)
Zn1 N3 C11 C12 179.4(3)
C15 N3 C11 C10 -179.2(4)
Zn1 N3 C11 C10 0.6(4)
N2 C10 C11 N3 8.5(5)
C9 C10 C11 N3 -171.0(4)
N2 C10 C11 C12 -170.2(4)
C9 C10 C11 C12 10.3(6)
N3 C11 C12 C13 0.4(6)
C10 C11 C12 C13 179.0(4)
C11 C12 C13 C14 -0.3(7)
C12 C13 C14 C15 0.2(7)
C11 N3 C15 C14 0.4(6)
Zn1 N3 C15 C14 -179.4(3)
C13 C14 C15 N3 -0.3(7)
C7 C8 C16 C17 -152.6(4)
C9 C8 C16 C17 24.9(6)
C7 C8 C16 C21 25.7(6)
C9 C8 C16 C21 -156.8(4)
C21 C16 C17 C18 -0.9(6)
C8 C16 C17 C18 177.4(4)
C16 C17 C18 C19 1.5(7)
C17 C18 C19 C20 -1.4(6)
C17 C18 C19 Br3 178.4(3)
C18 C19 C20 C21 0.9(6)
Br3 C19 C20 C21 -179.0(3)
C19 C20 C21 C16 -0.3(6)
C17 C16 C21 C20 0.3(6)
C8 C16 C21 C20 -178.0(4)
